data_7003797
loop_
_publ_author_name
'Vidovic, Dragoslav'
'Reeske, Gregor'
'Findlater, Michael'
'Cowley, Alan H.'

_publ_section_title
;
 Synthesis and structures of boron dihalides supported by the
 C6F5-substituted \b-diketiminate ligand
 [HC(CMe)2(NC6F5)2]&#x2212;&#x2009;
;
_journal_issue 17
_journal_name_full 'Dalton Transactions'
_journal_page_first 2293
_journal_page_last 2297
_journal_paper_doi 10.1039/b719722e
_journal_year 2008
_chemical_formula_moiety 'C17 H7 B Cl F10 N2, Al Cl4'
_chemical_formula_sum 'C17 H7 Al B Cl5 F10 N2'
_chemical_formula_weight 644.29
_space_group_IT_number 2
_symmetry_cell_setting triclinic
_symmetry_space_group_name_Hall '-P 1'
_symmetry_space_group_name_H-M 'P -1'
_atom_sites_solution_hydrogens geom
_atom_sites_solution_primary direct
_atom_sites_solution_secondary difmap
_audit_creation_method
;
manual editing of the .cif file
created by SHELXTL Ver. 6.10
;
_cell_angle_alpha 89.71(3)
_cell_angle_beta 81.36(3)
_cell_angle_gamma 77.91(3)
_cell_formula_units_Z 4
_cell_length_a 12.270(3)
_cell_length_b 14.185(3)
_cell_length_c 14.556(3)
_cell_measurement_temperature 153(2)
_cell_volume 2448.3(10)
_computing_cell_refinement 'Collect software, Nonius B.V. 1998'
_computing_data_collection 'Collect software, Nonius B.V. 1998'
_computing_data_reduction
;
DENZO and Scalepack (Otwinoski and Minor, 1997)
;
_computing_molecular_graphics 'XP SHELXTL/PC, Siemens Analytical'
_computing_structure_refinement 'XL SHELXTL/PC, Siemens Analytical'
_computing_structure_solution
;
SIR97 - Altomare A., Burla M.C., Camalli M., Cascarano G.L., Giacovazzo C.,
Guagliardi A., Moliterni A.G.G., Polidori G.,Spagna R.
;
_diffrn_ambient_temperature 153(2)
_diffrn_measured_fraction_theta_full 0.989
_diffrn_measured_fraction_theta_max 0.989
_diffrn_measurement_device_type 'Nonius Kappa CCD'
_diffrn_measurement_method \w-scan
_diffrn_radiation_monochromator graphite
_diffrn_radiation_source 'fine-focus sealed tube'
_diffrn_radiation_type MoK\a
_diffrn_radiation_wavelength 0.71073
_diffrn_reflns_av_R_equivalents 0.0472
_diffrn_reflns_av_sigmaI/netI 0.1747
_diffrn_reflns_limit_h_max 15
_diffrn_reflns_limit_h_min -14
_diffrn_reflns_limit_k_max 13
_diffrn_reflns_limit_k_min -17
_diffrn_reflns_limit_l_max 15
_diffrn_reflns_limit_l_min -17
_diffrn_reflns_number 13783
_diffrn_reflns_theta_full 26.02
_diffrn_reflns_theta_max 26.02
_diffrn_reflns_theta_min 1.42
_exptl_absorpt_coefficient_mu 0.716
_exptl_absorpt_correction_type none
_exptl_crystal_colour yellow
_exptl_crystal_density_diffrn 1.748
_exptl_crystal_density_method 'not measured'
_exptl_crystal_description plate
_exptl_crystal_F_000 1264
_exptl_crystal_size_max 0.20
_exptl_crystal_size_mid 0.15
_exptl_crystal_size_min 0.10
_refine_diff_density_max 0.606
_refine_diff_density_min -0.396
_refine_diff_density_rms 0.107
_refine_ls_extinction_coef none
_refine_ls_extinction_method none
_refine_ls_goodness_of_fit_ref 0.936
_refine_ls_hydrogen_treatment constr
_refine_ls_matrix_type full
_refine_ls_number_parameters 653
_refine_ls_number_reflns 9534
_refine_ls_number_restraints 0
_refine_ls_restrained_S_all 0.936
_refine_ls_R_factor_all 0.1999
_refine_ls_R_factor_gt 0.0572
_refine_ls_shift/su_max 0.000
_refine_ls_shift/su_mean 0.000
_refine_ls_structure_factor_coef Fsqd
_refine_ls_weighting_details 'calc w=1/[\s^2^(Fo^2^)+(0.1092P)^2^+0.0000P] where P=(Fo^2^+2Fc^2^)/3'
_refine_ls_weighting_scheme calc
_refine_ls_wR_factor_gt 0.1374
_refine_ls_wR_factor_ref 0.2233
_reflns_number_gt 3771
_reflns_number_total 9534
_reflns_threshold_expression >2sigma(I)
_cod_data_source_file b719722e.txt
_cod_data_source_block compound8_Compound131
_cod_original_cell_volume 2448.0(8)
_cod_original_sg_symbol_Hall -p1
_cod_original_sg_symbol_H-M p-1
_cod_database_code 7003797

loop_
_symmetry_equiv_pos_as_xyz
'x, y, z'
'-x, -y, -z'

loop_
_atom_site_label
_atom_site_type_symbol
_atom_site_fract_x
_atom_site_fract_y
_atom_site_fract_z
_atom_site_U_iso_or_equiv
_atom_site_adp_type
_atom_site_occupancy
_atom_site_symmetry_multiplicity
_atom_site_calc_flag
_atom_site_refinement_flags
_atom_site_disorder_assembly
_atom_site_disorder_group
C1 C 0.8997(5) 0.6862(4) 0.3496(5) 0.0444(16) Uani 1 1 d . . .
C2 C 0.8649(5) 0.6511(4) 0.2724(5) 0.0462(17) Uani 1 1 d . . .
H2 H 0.8177 0.6074 0.2820 0.055 Uiso 1 1 calc R . .
C3 C 0.8960(5) 0.6770(4) 0.1830(4) 0.0406(16) Uani 1 1 d . . .
C4 C 0.8681(6) 0.6542(5) 0.4458(4) 0.060(2) Uani 1 1 d . . .
H4A H 0.9346 0.6359 0.4746 0.090 Uiso 1 1 calc R . .
H4B H 0.8330 0.6000 0.4434 0.090 Uiso 1 1 calc R . .
H4C H 0.8163 0.7061 0.4814 0.090 Uiso 1 1 calc R . .
C5 C 0.8574(6) 0.6369(5) 0.1033(5) 0.0524(18) Uani 1 1 d . . .
H5A H 0.8172 0.6885 0.0706 0.079 Uiso 1 1 calc R . .
H5B H 0.8084 0.5943 0.1253 0.079 Uiso 1 1 calc R . .
H5C H 0.9214 0.6017 0.0621 0.079 Uiso 1 1 calc R . .
C6 C 1.0029(6) 0.7914(5) 0.4130(5) 0.0474(17) Uani 1 1 d . . .
C7 C 0.9344(7) 0.8619(5) 0.4730(5) 0.0557(19) Uani 1 1 d . . .
C8 C 0.9720(9) 0.9013(6) 0.5440(6) 0.067(2) Uani 1 1 d . . .
C9 C 1.0811(10) 0.8711(7) 0.5578(6) 0.075(3) Uani 1 1 d . . .
C10 C 1.1540(8) 0.8014(7) 0.4993(6) 0.073(3) Uani 1 1 d . . .
C11 C 1.1127(7) 0.7619(5) 0.4295(5) 0.060(2) Uani 1 1 d . . .
C12 C 1.0022(5) 0.7670(4) 0.0738(4) 0.0431(16) Uani 1 1 d . . .
C13 C 0.9457(6) 0.8455(5) 0.0333(5) 0.0568(19) Uani 1 1 d . . .
C14 C 0.9857(7) 0.8722(6) -0.0541(5) 0.070(2) Uani 1 1 d . . .
C15 C 1.0842(7) 0.8196(6) -0.1009(5) 0.061(2) Uani 1 1 d . . .
C16 C 1.1423(6) 0.7423(6) -0.0597(5) 0.064(2) Uani 1 1 d . . .
C17 C 1.1001(6) 0.7160(5) 0.0265(5) 0.0559(19) Uani 1 1 d . . .
C18 C 0.4015(5) 0.1727(4) 0.1710(4) 0.0428(16) Uani 1 1 d . . .
C19 C 0.3626(6) 0.2612(4) 0.1352(4) 0.0484(17) Uani 1 1 d . . .
H19 H 0.3226 0.2639 0.0855 0.058 Uiso 1 1 calc R . .
C20 C 0.3806(5) 0.3478(4) 0.1705(4) 0.0441(16) Uani 1 1 d . . .
C21 C 0.3762(6) 0.0829(4) 0.1368(5) 0.060(2) Uani 1 1 d . . .
H21A H 0.4455 0.0376 0.1160 0.089 Uiso 1 1 calc R . .
H21B H 0.3342 0.0970 0.0861 0.089 Uiso 1 1 calc R . .
H21C H 0.3325 0.0556 0.1862 0.089 Uiso 1 1 calc R . .
C22 C 0.3317(6) 0.4426(4) 0.1315(5) 0.0518(18) Uani 1 1 d . . .
H22A H 0.2894 0.4855 0.1812 0.078 Uiso 1 1 calc R . .
H22B H 0.2829 0.4328 0.0884 0.078 Uiso 1 1 calc R . .
H22C H 0.3916 0.4703 0.1000 0.078 Uiso 1 1 calc R . .
C23 C 0.5046(5) 0.0759(4) 0.2811(4) 0.0390(15) Uani 1 1 d . . .
C24 C 0.4358(6) 0.0418(4) 0.3512(5) 0.0494(17) Uani 1 1 d . . .
C25 C 0.4737(6) -0.0415(5) 0.3946(5) 0.0515(19) Uani 1 1 d . . .
C26 C 0.5826(7) -0.0931(4) 0.3672(5) 0.0507(18) Uani 1 1 d . . .
C27 C 0.6520(6) -0.0600(4) 0.2990(4) 0.0455(16) Uani 1 1 d . . .
C28 C 0.6131(6) 0.0252(4) 0.2568(4) 0.0458(17) Uani 1 1 d . . .
C29 C 0.4577(6) 0.4303(4) 0.2827(5) 0.0433(16) Uani 1 1 d . . .
C30 C 0.4009(5) 0.4599(4) 0.3704(5) 0.0447(17) Uani 1 1 d . . .
C31 C 0.4172(6) 0.5386(5) 0.4156(5) 0.0533(18) Uani 1 1 d . . .
C32 C 0.4913(7) 0.5910(5) 0.3707(6) 0.059(2) Uani 1 1 d . . .
C33 C 0.5490(6) 0.5642(5) 0.2849(5) 0.0543(19) Uani 1 1 d . . .
C34 C 0.5334(5) 0.4830(4) 0.2404(5) 0.0451(17) Uani 1 1 d . . .
B1 B 0.9973(6) 0.7862(5) 0.2438(5) 0.0454(19) Uani 1 1 d . . .
B2 B 0.4924(7) 0.2523(5) 0.2774(5) 0.0443(19) Uani 1 1 d . . .
N1 N 0.9645(4) 0.7540(3) 0.3352(3) 0.0412(13) Uani 1 1 d . . .
N2 N 0.9635(4) 0.7425(3) 0.1684(3) 0.0386(12) Uani 1 1 d . . .
N3 N 0.4658(4) 0.1679(3) 0.2407(3) 0.0407(13) Uani 1 1 d . . .
N4 N 0.4438(4) 0.3430(3) 0.2394(4) 0.0420(13) Uani 1 1 d . . .
F1 F 0.8264(4) 0.8947(3) 0.4580(3) 0.0674(11) Uani 1 1 d . . .
F2 F 0.9022(5) 0.9694(3) 0.6016(3) 0.0892(15) Uani 1 1 d . . .
F3 F 1.1202(5) 0.9105(3) 0.6259(3) 0.111(2) Uani 1 1 d . . .
F4 F 1.2611(5) 0.7729(3) 0.5097(4) 0.1034(18) Uani 1 1 d . . .
F5 F 1.1826(4) 0.6930(3) 0.3725(3) 0.0723(12) Uani 1 1 d . . .
F6 F 0.8502(4) 0.8989(3) 0.0793(3) 0.0986(17) Uani 1 1 d . . .
F7 F 0.9283(5) 0.9488(4) -0.0929(3) 0.121(2) Uani 1 1 d . . .
F8 F 1.1233(4) 0.8457(3) -0.1866(3) 0.0880(14) Uani 1 1 d . . .
F9 F 1.2377(4) 0.6913(4) -0.1069(3) 0.1132(18) Uani 1 1 d . . .
F10 F 1.1562(4) 0.6390(3) 0.0644(3) 0.1001(17) Uani 1 1 d . . .
F11 F 0.3306(3) 0.0919(3) 0.3767(3) 0.0698(12) Uani 1 1 d . . .
F12 F 0.4057(4) -0.0750(3) 0.4619(3) 0.0737(12) Uani 1 1 d . . .
F13 F 0.6207(4) -0.1750(2) 0.4101(3) 0.0683(12) Uani 1 1 d . . .
F14 F 0.7579(4) -0.1094(3) 0.2740(3) 0.0692(11) Uani 1 1 d . . .
F15 F 0.6837(3) 0.0570(3) 0.1897(3) 0.0610(11) Uani 1 1 d . . .
F16 F 0.3332(3) 0.4054(3) 0.4154(3) 0.0615(11) Uani 1 1 d . . .
F17 F 0.3623(4) 0.5643(3) 0.5010(3) 0.0788(13) Uani 1 1 d . . .
F18 F 0.5095(4) 0.6676(3) 0.4155(3) 0.0840(14) Uani 1 1 d . . .
F19 F 0.6227(3) 0.6144(3) 0.2435(3) 0.0748(13) Uani 1 1 d . . .
F20 F 0.5910(3) 0.4556(3) 0.1568(3) 0.0639(11) Uani 1 1 d . . .
Al1 Al 0.44119(19) 0.79348(14) 0.11360(14) 0.0538(6) Uani 1 1 d . . .
Cl1 Cl 1.07701(16) 0.87506(13) 0.22697(12) 0.0619(5) Uani 1 1 d . . .
Cl2 Cl 0.57705(17) 0.24584(11) 0.36248(14) 0.0689(6) Uani 1 1 d . . .
Cl3 Cl 0.60201(16) 0.83347(12) 0.10269(13) 0.0613(5) Uani 1 1 d . . .
Cl4 Cl 0.34120(18) 0.87965(13) 0.02444(14) 0.0728(6) Uani 1 1 d . . .
Cl5 Cl 0.36724(18) 0.81497(16) 0.25522(14) 0.0797(6) Uani 1 1 d . . .
Cl6 Cl 0.4645(2) 0.64730(12) 0.06915(15) 0.0830(7) Uani 1 1 d . . .
Al2 Al 0.0293(2) 0.38057(15) 0.27934(16) 0.0652(7) Uani 1 1 d . . .
Cl7 Cl 0.10561(19) 0.48495(18) 0.33464(15) 0.0902(7) Uani 1 1 d . . .
Cl8 Cl 0.0306(2) 0.40503(15) 0.13522(14) 0.0789(6) Uani 1 1 d . . .
Cl9 Cl -0.13799(19) 0.39550(15) 0.34834(19) 0.0994(9) Uani 1 1 d . . .
Cl10 Cl 0.1250(2) 0.24115(17) 0.2976(2) 0.1347(13) Uani 1 1 d . . .

loop_
_atom_site_aniso_label
_atom_site_aniso_U_11
_atom_site_aniso_U_22
_atom_site_aniso_U_33
_atom_site_aniso_U_23
_atom_site_aniso_U_13
_atom_site_aniso_U_12
C1 0.041(4) 0.049(4) 0.045(4) 0.010(3) -0.012(3) -0.008(3)
C2 0.041(4) 0.048(4) 0.051(5) 0.008(3) -0.005(3) -0.012(3)
C3 0.035(4) 0.038(3) 0.045(4) 0.004(3) -0.004(3) -0.001(3)
C4 0.076(5) 0.063(4) 0.046(4) 0.012(4) -0.004(4) -0.027(4)
C5 0.057(5) 0.054(4) 0.047(4) 0.001(3) -0.011(4) -0.013(4)
C6 0.045(5) 0.053(4) 0.049(5) 0.020(4) -0.013(4) -0.016(4)
C7 0.067(6) 0.063(5) 0.044(5) 0.016(4) -0.014(4) -0.029(5)
C8 0.097(7) 0.055(5) 0.055(6) 0.008(4) -0.013(6) -0.028(5)
C9 0.123(9) 0.069(6) 0.055(6) 0.025(5) -0.041(6) -0.050(6)
C10 0.088(7) 0.080(6) 0.081(7) 0.041(5) -0.061(6) -0.053(6)
C11 0.075(6) 0.052(5) 0.064(5) 0.028(4) -0.028(5) -0.028(5)
C12 0.040(4) 0.050(4) 0.038(4) 0.004(3) -0.002(3) -0.011(3)
C13 0.054(5) 0.058(4) 0.048(5) 0.010(4) 0.003(4) 0.005(4)
C14 0.076(6) 0.071(5) 0.056(5) 0.032(4) -0.004(5) -0.008(5)
C15 0.065(6) 0.070(5) 0.050(5) 0.008(4) 0.010(4) -0.029(5)
C16 0.046(5) 0.080(5) 0.058(5) -0.013(5) 0.004(4) -0.001(4)
C17 0.054(5) 0.064(5) 0.040(5) 0.004(4) 0.003(4) 0.000(4)
C18 0.040(4) 0.046(4) 0.045(4) 0.003(3) -0.013(3) -0.008(3)
C19 0.067(5) 0.045(4) 0.039(4) 0.010(3) -0.022(4) -0.014(4)
C20 0.046(4) 0.043(4) 0.043(4) 0.007(3) -0.007(4) -0.012(3)
C21 0.082(6) 0.040(4) 0.065(5) 0.002(3) -0.032(4) -0.019(4)
C22 0.057(5) 0.044(4) 0.056(5) 0.011(3) -0.019(4) -0.007(3)
C23 0.045(4) 0.035(3) 0.036(4) 0.006(3) -0.010(3) -0.004(3)
C24 0.048(5) 0.044(4) 0.055(5) 0.007(3) -0.013(4) -0.002(4)
C25 0.062(5) 0.052(4) 0.047(4) 0.018(4) -0.017(4) -0.022(4)
C26 0.071(6) 0.031(4) 0.057(5) 0.012(3) -0.029(4) -0.013(4)
C27 0.047(5) 0.043(4) 0.044(4) 0.002(3) -0.014(4) 0.000(4)
C28 0.056(5) 0.043(4) 0.039(4) 0.006(3) -0.009(4) -0.010(4)
C29 0.047(4) 0.035(3) 0.047(5) 0.006(3) -0.013(4) -0.003(3)
C30 0.038(4) 0.040(4) 0.056(5) 0.008(3) -0.012(4) -0.007(3)
C31 0.068(5) 0.045(4) 0.046(5) 0.000(4) -0.011(4) -0.007(4)
C32 0.077(6) 0.041(4) 0.066(6) -0.003(4) -0.032(5) -0.013(4)
C33 0.058(5) 0.042(4) 0.068(6) 0.001(4) -0.012(4) -0.020(4)
C34 0.040(4) 0.046(4) 0.045(4) 0.005(3) -0.004(4) -0.004(3)
B1 0.041(5) 0.049(4) 0.048(5) 0.008(4) -0.010(4) -0.009(4)
B2 0.046(5) 0.039(4) 0.048(5) 0.008(4) -0.015(4) -0.004(4)
N1 0.041(3) 0.044(3) 0.043(3) 0.011(2) -0.016(3) -0.013(3)
N2 0.037(3) 0.041(3) 0.036(3) 0.008(2) -0.001(3) -0.006(3)
N3 0.049(3) 0.031(3) 0.044(3) 0.006(2) -0.014(3) -0.007(2)
N4 0.047(3) 0.030(3) 0.051(3) 0.002(2) -0.013(3) -0.008(2)
F1 0.071(3) 0.073(3) 0.058(3) -0.004(2) -0.002(2) -0.019(2)
F2 0.139(5) 0.083(3) 0.056(3) -0.003(3) -0.007(3) -0.052(3)
F3 0.193(6) 0.106(4) 0.076(3) 0.030(3) -0.074(4) -0.091(4)
F4 0.114(4) 0.102(4) 0.131(4) 0.053(3) -0.088(4) -0.058(3)
F5 0.057(3) 0.069(3) 0.098(4) 0.026(3) -0.034(3) -0.014(2)
F6 0.088(4) 0.093(3) 0.077(3) 0.041(3) 0.025(3) 0.039(3)
F7 0.133(5) 0.109(4) 0.086(4) 0.062(3) 0.022(3) 0.028(3)
F8 0.101(4) 0.114(4) 0.051(3) 0.014(2) 0.012(3) -0.043(3)
F9 0.083(4) 0.145(5) 0.077(4) 0.000(3) 0.031(3) 0.025(3)
F10 0.084(3) 0.097(3) 0.084(3) 0.022(3) 0.004(3) 0.047(3)
F11 0.052(3) 0.081(3) 0.066(3) 0.022(2) 0.002(2) 0.000(2)
F12 0.079(3) 0.079(3) 0.069(3) 0.034(2) -0.014(2) -0.028(2)
F13 0.088(3) 0.044(2) 0.080(3) 0.023(2) -0.038(2) -0.014(2)
F14 0.065(3) 0.067(2) 0.064(3) 0.007(2) -0.012(2) 0.014(2)
F15 0.055(3) 0.066(2) 0.057(3) 0.017(2) -0.004(2) -0.006(2)
F16 0.068(3) 0.063(2) 0.055(3) 0.0143(19) -0.004(2) -0.022(2)
F17 0.105(4) 0.069(3) 0.055(3) -0.008(2) -0.002(3) -0.009(3)
F18 0.119(4) 0.060(3) 0.086(3) -0.006(2) -0.035(3) -0.034(3)
F19 0.069(3) 0.067(3) 0.099(3) 0.014(2) -0.015(3) -0.035(2)
F20 0.062(3) 0.056(2) 0.067(3) 0.005(2) 0.009(2) -0.008(2)
Al1 0.0682(15) 0.0464(11) 0.0507(13) 0.0072(10) -0.0140(12) -0.0175(11)
Cl1 0.0740(13) 0.0669(11) 0.0560(11) 0.0180(9) -0.0162(10) -0.0359(10)
Cl2 0.0906(16) 0.0446(10) 0.0806(14) 0.0032(9) -0.0529(12) -0.0064(10)
Cl3 0.0665(13) 0.0616(11) 0.0589(12) -0.0009(9) -0.0115(10) -0.0191(10)
Cl4 0.0921(16) 0.0596(11) 0.0756(14) 0.0106(10) -0.0389(12) -0.0177(11)
Cl5 0.0750(15) 0.1140(16) 0.0529(13) 0.0012(11) -0.0050(11) -0.0297(13)
Cl6 0.133(2) 0.0477(10) 0.0781(15) 0.0097(10) -0.0265(14) -0.0338(12)
Al2 0.0673(16) 0.0610(13) 0.0585(15) 0.0191(11) 0.0023(12) -0.0027(12)
Cl7 0.0708(15) 0.1297(19) 0.0690(15) -0.0117(13) -0.0259(12) -0.0079(14)
Cl8 0.1002(17) 0.0888(14) 0.0541(13) 0.0029(10) -0.0195(12) -0.0286(13)
Cl9 0.0798(16) 0.0696(13) 0.130(2) 0.0211(13) 0.0336(15) -0.0087(12)
Cl10 0.127(2) 0.0869(16) 0.139(2) 0.0605(16) 0.0546(19) 0.0371(16)

loop_
_atom_type_symbol
_atom_type_description
_atom_type_scat_dispersion_real
_atom_type_scat_dispersion_imag
_atom_type_scat_source
C C 0.0033 0.0016 'International Tables Vol C Tables 4.2.6.8 and 6.1.1.4'
H H 0.0000 0.0000 'International Tables Vol C Tables 4.2.6.8 and 6.1.1.4'
B B 0.0013 0.0007 'International Tables Vol C Tables 4.2.6.8 and 6.1.1.4'
N N 0.0061 0.0033 'International Tables Vol C Tables 4.2.6.8 and 6.1.1.4'
F F 0.0171 0.0103 'International Tables Vol C Tables 4.2.6.8 and 6.1.1.4'
Al Al 0.0645 0.0514 'International Tables Vol C Tables 4.2.6.8 and 6.1.1.4'
Cl Cl 0.1484 0.1585 'International Tables Vol C Tables 4.2.6.8 and 6.1.1.4'

loop_
_geom_angle_atom_site_label_1
_geom_angle_atom_site_label_2
_geom_angle_atom_site_label_3
_geom_angle
_geom_angle_site_symmetry_1
_geom_angle_site_symmetry_3
_geom_angle_publ_flag
N1 C1 C2 117.5(5) . . ?
N1 C1 C4 119.6(6) . . ?
C2 C1 C4 122.9(6) . . ?
C3 C2 C1 124.0(6) . . ?
C3 C2 H2 118.0 . . ?
C1 C2 H2 118.0 . . ?
N2 C3 C2 118.4(6) . . ?
N2 C3 C5 119.8(5) . . ?
C2 C3 C5 121.8(6) . . ?
C1 C4 H4A 109.5 . . ?
C1 C4 H4B 109.5 . . ?
H4A C4 H4B 109.5 . . ?
C1 C4 H4C 109.5 . . ?
H4A C4 H4C 109.5 . . ?
H4B C4 H4C 109.5 . . ?
C3 C5 H5A 109.5 . . ?
C3 C5 H5B 109.5 . . ?
H5A C5 H5B 109.5 . . ?
C3 C5 H5C 109.5 . . ?
H5A C5 H5C 109.5 . . ?
H5B C5 H5C 109.5 . . ?
C11 C6 C7 116.1(7) . . ?
C11 C6 N1 121.6(7) . . ?
C7 C6 N1 122.2(7) . . ?
F1 C7 C8 119.4(8) . . ?
F1 C7 C6 118.1(7) . . ?
C8 C7 C6 122.5(8) . . ?
F2 C8 C7 120.7(9) . . ?
F2 C8 C9 119.5(9) . . ?
C7 C8 C9 119.8(9) . . ?
F3 C9 C8 120.6(10) . . ?
F3 C9 C10 119.0(10) . . ?
C8 C9 C10 120.3(8) . . ?
F4 C10 C11 120.3(10) . . ?
F4 C10 C9 121.4(8) . . ?
C11 C10 C9 118.3(9) . . ?
F5 C11 C10 119.0(8) . . ?
F5 C11 C6 118.1(7) . . ?
C10 C11 C6 122.9(9) . . ?
C17 C12 C13 118.6(6) . . ?
C17 C12 N2 120.1(6) . . ?
C13 C12 N2 121.1(6) . . ?
F6 C13 C12 120.0(6) . . ?
F6 C13 C14 118.8(6) . . ?
C12 C13 C14 121.2(7) . . ?
F7 C14 C15 120.4(7) . . ?
F7 C14 C13 120.2(8) . . ?
C15 C14 C13 119.4(7) . . ?
F8 C15 C14 119.3(7) . . ?
F8 C15 C16 121.1(8) . . ?
C14 C15 C16 119.6(7) . . ?
F9 C16 C17 121.1(7) . . ?
F9 C16 C15 118.7(7) . . ?
C17 C16 C15 120.1(7) . . ?
F10 C17 C12 119.7(6) . . ?
F10 C17 C16 119.2(7) . . ?
C12 C17 C16 121.1(7) . . ?
N3 C18 C19 118.7(5) . . ?
N3 C18 C21 118.9(5) . . ?
C19 C18 C21 122.3(6) . . ?
C18 C19 C20 122.9(6) . . ?
C18 C19 H19 118.5 . . ?
C20 C19 H19 118.5 . . ?
N4 C20 C19 118.2(5) . . ?
N4 C20 C22 121.2(5) . . ?
C19 C20 C22 120.6(6) . . ?
C18 C21 H21A 109.5 . . ?
C18 C21 H21B 109.5 . . ?
H21A C21 H21B 109.5 . . ?
C18 C21 H21C 109.5 . . ?
H21A C21 H21C 109.5 . . ?
H21B C21 H21C 109.5 . . ?
C20 C22 H22A 109.5 . . ?
C20 C22 H22B 109.5 . . ?
H22A C22 H22B 109.5 . . ?
C20 C22 H22C 109.5 . . ?
H22A C22 H22C 109.5 . . ?
H22B C22 H22C 109.5 . . ?
C28 C23 C24 118.5(5) . . ?
C28 C23 N3 121.1(5) . . ?
C24 C23 N3 120.2(6) . . ?
F11 C24 C25 120.1(6) . . ?
F11 C24 C23 118.9(5) . . ?
C25 C24 C23 121.0(7) . . ?
F12 C25 C24 120.8(7) . . ?
F12 C25 C26 119.7(6) . . ?
C24 C25 C26 119.6(6) . . ?
F13 C26 C27 120.0(7) . . ?
F13 C26 C25 119.8(6) . . ?
C27 C26 C25 120.2(6) . . ?
F14 C27 C26 119.8(6) . . ?
F14 C27 C28 120.6(6) . . ?
C26 C27 C28 119.6(7) . . ?
F15 C28 C23 120.3(5) . . ?
F15 C28 C27 118.5(6) . . ?
C23 C28 C27 121.1(6) . . ?
C30 C29 C34 118.2(6) . . ?
C30 C29 N4 120.5(5) . . ?
C34 C29 N4 121.2(6) . . ?
F16 C30 C31 118.8(6) . . ?
F16 C30 C29 118.9(6) . . ?
C31 C30 C29 122.1(6) . . ?
F17 C31 C30 120.7(6) . . ?
F17 C31 C32 121.0(6) . . ?
C30 C31 C32 118.3(7) . . ?
F18 C32 C33 119.9(7) . . ?
F18 C32 C31 118.7(7) . . ?
C33 C32 C31 121.3(6) . . ?
F19 C33 C32 120.5(6) . . ?
F19 C33 C34 119.7(7) . . ?
C32 C33 C34 119.8(6) . . ?
F20 C34 C29 119.8(6) . . ?
F20 C34 C33 120.0(6) . . ?
C29 C34 C33 120.2(7) . . ?
N2 B1 N1 117.4(6) . . ?
N2 B1 Cl1 121.9(5) . . ?
N1 B1 Cl1 120.7(5) . . ?
N3 B2 N4 116.3(6) . . ?
N3 B2 Cl2 121.7(5) . . ?
N4 B2 Cl2 122.0(5) . . ?
C1 N1 B1 121.3(5) . . ?
C1 N1 C6 119.2(5) . . ?
B1 N1 C6 119.4(5) . . ?
C3 N2 B1 121.2(5) . . ?
C3 N2 C12 119.2(5) . . ?
B1 N2 C12 119.6(5) . . ?
C18 N3 B2 121.7(5) . . ?
C18 N3 C23 119.6(5) . . ?
B2 N3 C23 118.7(5) . . ?
C20 N4 B2 122.1(5) . . ?
C20 N4 C29 120.3(5) . . ?
B2 N4 C29 117.5(5) . . ?
Cl5 Al1 Cl6 111.62(12) . . ?
Cl5 Al1 Cl4 112.07(14) . . ?
Cl6 Al1 Cl4 107.63(12) . . ?
Cl5 Al1 Cl3 106.43(12) . . ?
Cl6 Al1 Cl3 109.61(13) . . ?
Cl4 Al1 Cl3 109.47(11) . . ?
Cl9 Al2 Cl10 110.59(13) . . ?
Cl9 Al2 Cl8 110.41(15) . . ?
Cl10 Al2 Cl8 109.46(15) . . ?
Cl9 Al2 Cl7 109.37(14) . . ?
Cl10 Al2 Cl7 109.00(16) . . ?
Cl8 Al2 Cl7 107.97(12) . . ?

loop_
_geom_bond_atom_site_label_1
_geom_bond_atom_site_label_2
_geom_bond_distance
_geom_bond_site_symmetry_2
_geom_bond_publ_flag
C1 N1 1.366(7) . ?
C1 C2 1.390(9) . ?
C1 C4 1.491(8) . ?
C2 C3 1.370(8) . ?
C2 H2 0.9300 . ?
C3 N2 1.365(7) . ?
C3 C5 1.477(9) . ?
C4 H4A 0.9600 . ?
C4 H4B 0.9600 . ?
C4 H4C 0.9600 . ?
C5 H5A 0.9600 . ?
C5 H5B 0.9600 . ?
C5 H5C 0.9600 . ?
C6 C11 1.381(10) . ?
C6 C7 1.380(10) . ?
C6 N1 1.435(8) . ?
C7 F1 1.359(8) . ?
C7 C8 1.361(11) . ?
C8 F2 1.347(9) . ?
C8 C9 1.362(12) . ?
C9 F3 1.337(9) . ?
C9 C10 1.382(12) . ?
C10 F4 1.322(9) . ?
C10 C11 1.372(10) . ?
C11 F5 1.350(9) . ?
C12 C17 1.353(9) . ?
C12 C13 1.364(9) . ?
C12 N2 1.453(7) . ?
C13 F6 1.339(8) . ?
C13 C14 1.374(9) . ?
C14 F7 1.337(8) . ?
C14 C15 1.364(10) . ?
C15 F8 1.346(8) . ?
C15 C16 1.365(10) . ?
C16 F9 1.332(8) . ?
C16 C17 1.366(10) . ?
C17 F10 1.328(8) . ?
C18 N3 1.369(7) . ?
C18 C19 1.375(8) . ?
C18 C21 1.479(8) . ?
C19 C20 1.405(8) . ?
C19 H19 0.9300 . ?
C20 N4 1.350(8) . ?
C20 C22 1.499(8) . ?
C21 H21A 0.9600 . ?
C21 H21B 0.9600 . ?
C21 H21C 0.9600 . ?
C22 H22A 0.9600 . ?
C22 H22B 0.9600 . ?
C22 H22C 0.9600 . ?
C23 C28 1.369(8) . ?
C23 C24 1.376(8) . ?
C23 N3 1.446(7) . ?
C24 F11 1.335(7) . ?
C24 C25 1.364(9) . ?
C25 F12 1.340(7) . ?
C25 C26 1.384(9) . ?
C26 F13 1.345(7) . ?
C26 C27 1.357(9) . ?
C27 F14 1.338(7) . ?
C27 C28 1.380(8) . ?
C28 F15 1.346(7) . ?
C29 C30 1.380(9) . ?
C29 C34 1.383(8) . ?
C29 N4 1.446(7) . ?
C30 F16 1.348(7) . ?
C30 C31 1.364(9) . ?
C31 F17 1.334(8) . ?
C31 C32 1.381(10) . ?
C32 F18 1.345(7) . ?
C32 C33 1.354(10) . ?
C33 F19 1.339(7) . ?
C33 C34 1.386(9) . ?
C34 F20 1.328(7) . ?
B1 N2 1.418(9) . ?
B1 N1 1.432(9) . ?
B1 Cl1 1.745(7) . ?
B2 N3 1.431(8) . ?
B2 N4 1.444(8) . ?
B2 Cl2 1.723(8) . ?
Al1 Cl5 2.120(3) . ?
Al1 Cl6 2.124(3) . ?
Al1 Cl4 2.125(3) . ?
Al1 Cl3 2.148(3) . ?
Al2 Cl9 2.114(3) . ?
Al2 Cl10 2.115(3) . ?
Al2 Cl8 2.123(3) . ?
Al2 Cl7 2.130(3) . ?

loop_
_geom_torsion_atom_site_label_1
_geom_torsion_atom_site_label_2
_geom_torsion_atom_site_label_3
_geom_torsion_atom_site_label_4
_geom_torsion
_geom_torsion_site_symmetry_1
_geom_torsion_site_symmetry_2
_geom_torsion_site_symmetry_3
_geom_torsion_site_symmetry_4
_geom_torsion_publ_flag
N1 C1 C2 C3 3.1(10) . . . . ?
C4 C1 C2 C3 -177.7(6) . . . . ?
C1 C2 C3 N2 -1.3(10) . . . . ?
C1 C2 C3 C5 179.5(6) . . . . ?
C11 C6 C7 F1 178.5(5) . . . . ?
N1 C6 C7 F1 1.4(9) . . . . ?
C11 C6 C7 C8 0.6(9) . . . . ?
N1 C6 C7 C8 -176.6(6) . . . . ?
F1 C7 C8 F2 2.6(10) . . . . ?
C6 C7 C8 F2 -179.4(6) . . . . ?
F1 C7 C8 C9 -177.9(6) . . . . ?
C6 C7 C8 C9 0.0(10) . . . . ?
F2 C8 C9 F3 -2.1(10) . . . . ?
C7 C8 C9 F3 178.5(6) . . . . ?
F2 C8 C9 C10 -179.9(6) . . . . ?
C7 C8 C9 C10 0.6(11) . . . . ?
F3 C9 C10 F4 0.2(10) . . . . ?
C8 C9 C10 F4 178.1(6) . . . . ?
F3 C9 C10 C11 -179.7(6) . . . . ?
C8 C9 C10 C11 -1.9(11) . . . . ?
F4 C10 C11 F5 0.8(9) . . . . ?
C9 C10 C11 F5 -179.3(6) . . . . ?
F4 C10 C11 C6 -177.4(6) . . . . ?
C9 C10 C11 C6 2.6(10) . . . . ?
C7 C6 C11 F5 179.9(5) . . . . ?
N1 C6 C11 F5 -2.9(9) . . . . ?
C7 C6 C11 C10 -1.9(9) . . . . ?
N1 C6 C11 C10 175.3(6) . . . . ?
C17 C12 C13 F6 -178.2(6) . . . . ?
N2 C12 C13 F6 -3.0(10) . . . . ?
C17 C12 C13 C14 0.9(11) . . . . ?
N2 C12 C13 C14 176.1(7) . . . . ?
F6 C13 C14 F7 -1.7(12) . . . . ?
C12 C13 C14 F7 179.2(7) . . . . ?
F6 C13 C14 C15 178.6(7) . . . . ?
C12 C13 C14 C15 -0.5(12) . . . . ?
F7 C14 C15 F8 0.2(11) . . . . ?
C13 C14 C15 F8 179.9(7) . . . . ?
F7 C14 C15 C16 179.3(7) . . . . ?
C13 C14 C15 C16 -1.0(12) . . . . ?
F8 C15 C16 F9 -1.6(11) . . . . ?
C14 C15 C16 F9 179.3(7) . . . . ?
F8 C15 C16 C17 -178.8(7) . . . . ?
C14 C15 C16 C17 2.1(12) . . . . ?
C13 C12 C17 F10 -179.7(6) . . . . ?
N2 C12 C17 F10 5.1(10) . . . . ?
C13 C12 C17 C16 0.3(10) . . . . ?
N2 C12 C17 C16 -175.0(6) . . . . ?
F9 C16 C17 F10 1.0(11) . . . . ?
C15 C16 C17 F10 178.1(7) . . . . ?
F9 C16 C17 C12 -178.9(7) . . . . ?
C15 C16 C17 C12 -1.8(11) . . . . ?
N3 C18 C19 C20 -3.6(10) . . . . ?
C21 C18 C19 C20 176.3(6) . . . . ?
C18 C19 C20 N4 3.4(10) . . . . ?
C18 C19 C20 C22 -177.2(6) . . . . ?
C28 C23 C24 F11 178.6(6) . . . . ?
N3 C23 C24 F11 4.2(9) . . . . ?
C28 C23 C24 C25 -1.0(10) . . . . ?
N3 C23 C24 C25 -175.4(6) . . . . ?
F11 C24 C25 F12 1.3(10) . . . . ?
C23 C24 C25 F12 -179.1(6) . . . . ?
F11 C24 C25 C26 179.7(6) . . . . ?
C23 C24 C25 C26 -0.8(10) . . . . ?
F12 C25 C26 F13 -2.0(9) . . . . ?
C24 C25 C26 F13 179.7(6) . . . . ?
F12 C25 C26 C27 179.8(6) . . . . ?
C24 C25 C26 C27 1.5(10) . . . . ?
F13 C26 C27 F14 0.6(9) . . . . ?
C25 C26 C27 F14 178.9(6) . . . . ?
F13 C26 C27 C28 -178.6(5) . . . . ?
C25 C26 C27 C28 -0.4(10) . . . . ?
C24 C23 C28 F15 -178.9(5) . . . . ?
N3 C23 C28 F15 -4.6(9) . . . . ?
C24 C23 C28 C27 2.1(9) . . . . ?
N3 C23 C28 C27 176.4(5) . . . . ?
F14 C27 C28 F15 0.4(9) . . . . ?
C26 C27 C28 F15 179.6(6) . . . . ?
F14 C27 C28 C23 179.3(6) . . . . ?
C26 C27 C28 C23 -1.4(10) . . . . ?
C34 C29 C30 F16 -175.2(5) . . . . ?
N4 C29 C30 F16 0.7(9) . . . . ?
C34 C29 C30 C31 0.1(10) . . . . ?
N4 C29 C30 C31 176.0(6) . . . . ?
F16 C30 C31 F17 -3.6(10) . . . . ?
C29 C30 C31 F17 -178.9(6) . . . . ?
F16 C30 C31 C32 176.7(6) . . . . ?
C29 C30 C31 C32 1.4(10) . . . . ?
F17 C31 C32 F18 1.6(10) . . . . ?
C30 C31 C32 F18 -178.7(6) . . . . ?
F17 C31 C32 C33 178.6(7) . . . . ?
C30 C31 C32 C33 -1.7(11) . . . . ?
F18 C32 C33 F19 -1.3(11) . . . . ?
C31 C32 C33 F19 -178.2(6) . . . . ?
F18 C32 C33 C34 177.5(6) . . . . ?
C31 C32 C33 C34 0.5(11) . . . . ?
C30 C29 C34 F20 178.8(6) . . . . ?
N4 C29 C34 F20 2.9(9) . . . . ?
C30 C29 C34 C33 -1.3(9) . . . . ?
N4 C29 C34 C33 -177.2(6) . . . . ?
F19 C33 C34 F20 -0.3(10) . . . . ?
C32 C33 C34 F20 -179.0(6) . . . . ?
F19 C33 C34 C29 179.8(6) . . . . ?
C32 C33 C34 C29 1.0(10) . . . . ?
C2 C1 N1 B1 -1.2(9) . . . . ?
C4 C1 N1 B1 179.6(6) . . . . ?
C2 C1 N1 C6 -179.5(6) . . . . ?
C4 C1 N1 C6 1.3(9) . . . . ?
N2 B1 N1 C1 -2.3(9) . . . . ?
Cl1 B1 N1 C1 178.3(5) . . . . ?
N2 B1 N1 C6 175.9(6) . . . . ?
Cl1 B1 N1 C6 -3.4(9) . . . . ?
C11 C6 N1 C1 103.4(7) . . . . ?
C7 C6 N1 C1 -79.6(7) . . . . ?
C11 C6 N1 B1 -74.9(8) . . . . ?
C7 C6 N1 B1 102.1(7) . . . . ?
C2 C3 N2 B1 -2.6(9) . . . . ?
C5 C3 N2 B1 176.7(6) . . . . ?
C2 C3 N2 C12 176.8(6) . . . . ?
C5 C3 N2 C12 -3.9(8) . . . . ?
N1 B1 N2 C3 4.3(9) . . . . ?
Cl1 B1 N2 C3 -176.3(5) . . . . ?
N1 B1 N2 C12 -175.1(5) . . . . ?
Cl1 B1 N2 C12 4.3(9) . . . . ?
C17 C12 N2 C3 -89.9(7) . . . . ?
C13 C12 N2 C3 95.0(7) . . . . ?
C17 C12 N2 B1 89.5(8) . . . . ?
C13 C12 N2 B1 -85.6(8) . . . . ?
C19 C18 N3 B2 0.5(9) . . . . ?
C21 C18 N3 B2 -179.4(6) . . . . ?
C19 C18 N3 C23 178.2(6) . . . . ?
C21 C18 N3 C23 -1.8(9) . . . . ?
N4 B2 N3 C18 2.5(9) . . . . ?
Cl2 B2 N3 C18 -177.8(5) . . . . ?
N4 B2 N3 C23 -175.2(5) . . . . ?
Cl2 B2 N3 C23 4.5(9) . . . . ?
C28 C23 N3 C18 101.7(7) . . . . ?
C24 C23 N3 C18 -84.1(7) . . . . ?
C28 C23 N3 B2 -80.6(8) . . . . ?
C24 C23 N3 B2 93.6(7) . . . . ?
C19 C20 N4 B2 -0.1(9) . . . . ?
C22 C20 N4 B2 -179.5(6) . . . . ?
C19 C20 N4 C29 -175.4(6) . . . . ?
C22 C20 N4 C29 5.2(9) . . . . ?
N3 B2 N4 C20 -2.7(9) . . . . ?
Cl2 B2 N4 C20 177.6(5) . . . . ?
N3 B2 N4 C29 172.7(6) . . . . ?
Cl2 B2 N4 C29 -6.9(9) . . . . ?
C30 C29 N4 C20 105.0(7) . . . . ?
C34 C29 N4 C20 -79.2(8) . . . . ?
C30 C29 N4 B2 -70.5(8) . . . . ?
C34 C29 N4 B2 105.3(7) . . . . ?
